data_2201901
loop_
_publ_author_name
'R. Krishna'
'S. Selvanayagam'
'M. Yogavel'
'D. Velmurugan'
'S. Manikandan'

_publ_section_title
'[6a,16b]-<i>cis</i>-7,7-Dimethyl-6,6a,7,16b-tetrahydrochromeno[4',3':3,4]pyrano[3,2-<i>c</i>]-\a-naphthocoumarin'
_journal_issue 5
_journal_name_full 'Acta Crystallographica Section E'
_journal_page_first o667
_journal_page_last o669
_journal_paper_doi 10.1107/S160053680300789X
_journal_volume 59
_journal_year 2003
_chemical_formula_iupac 'C25 H20 O4'
_chemical_formula_moiety 'C25 H20 O4'
_chemical_formula_sum 'C25 H20 O4'
_chemical_formula_weight 384.41
_chemical_name_systematic
;
[6a,16b]-cis-7,7-Dimethyl-6,6a,7,16b-
tetrahydrochromeno[4',3':3,4]pyrano[3,2-c]-\a-naphthocoumarin
;
_space_group_IT_number 14
_symmetry_cell_setting monoclinic
_symmetry_space_group_name_Hall '-P 2yn'
_symmetry_space_group_name_H-M 'P 1 21/n 1'
_atom_sites_solution_hydrogens geom
_atom_sites_solution_primary direct
_atom_sites_solution_secondary difmap
_audit_creation_method SHELXL-97
_cell_angle_alpha 90.00
_cell_angle_beta 106.580(10)
_cell_angle_gamma 90.00
_cell_formula_units_Z 4
_cell_length_a 12.1720(10)
_cell_length_b 9.1400(10)
_cell_length_c 18.0810(10)
_cell_measurement_reflns_used 25
_cell_measurement_temperature 293(2)
_cell_measurement_theta_max 35
_cell_measurement_theta_min 15
_cell_volume 1927.9(3)
_computing_cell_refinement 'CAD4 EXPRESS'
_computing_data_collection 'CAD4 EXPRESS (Enraf--Nonius, 1994)'
_computing_data_reduction 'XCAD4 (Harms & Wocadlo, 1995)'
_computing_molecular_graphics
;
ORTEP-3 (Farrugia,1997) and PLATON (Spek, 1990)
;
_computing_publication_material 'SHELXL97 and PARST (Nardelli, 1995)'
_computing_structure_refinement 'SHELXL97 (Sheldrick, 1997)'
_computing_structure_solution 'SHELXS97 (Sheldrick, 1997)'
_diffrn_ambient_temperature 293(2)
_diffrn_measured_fraction_theta_full 0.938
_diffrn_measured_fraction_theta_max 0.938
_diffrn_measurement_device_type 'Enraf--Nonius CAD-4'
_diffrn_measurement_method \w--2\q
_diffrn_radiation_monochromator graphite
_diffrn_radiation_source 'fine-focus sealed tube'
_diffrn_radiation_type CuK\a
_diffrn_radiation_wavelength 1.54180
_diffrn_reflns_av_R_equivalents 0.0143
_diffrn_reflns_av_sigmaI/netI 0.0234
_diffrn_reflns_limit_h_max 15
_diffrn_reflns_limit_h_min 0
_diffrn_reflns_limit_k_max 11
_diffrn_reflns_limit_k_min 0
_diffrn_reflns_limit_l_max 21
_diffrn_reflns_limit_l_min -22
_diffrn_reflns_number 3967
_diffrn_reflns_theta_full 71.91
_diffrn_reflns_theta_max 71.91
_diffrn_reflns_theta_min 3.92
_diffrn_standards_decay_% none
_diffrn_standards_interval_count 100
_diffrn_standards_number 3
_exptl_absorpt_coefficient_mu 0.721
_exptl_absorpt_correction_type none
_exptl_crystal_colour Colourless
_exptl_crystal_density_diffrn 1.324
_exptl_crystal_density_meas ?
_exptl_crystal_density_method 'not measured'
_exptl_crystal_description Block
_exptl_crystal_F_000 808
_exptl_crystal_size_max 0.30
_exptl_crystal_size_mid 0.25
_exptl_crystal_size_min 0.20
_refine_diff_density_max 0.197
_refine_diff_density_min -0.254
_refine_ls_extinction_coef 0.0045(5)
_refine_ls_extinction_expression Fc^*^=kFc[1+0.001xFc^2^\l^3^/sin(2\q)]^-1/4^
_refine_ls_extinction_method SHELXL97
_refine_ls_goodness_of_fit_ref 1.020
_refine_ls_hydrogen_treatment constr
_refine_ls_matrix_type full
_refine_ls_number_parameters 263
_refine_ls_number_reflns 3783
_refine_ls_number_restraints 0
_refine_ls_restrained_S_all 1.020
_refine_ls_R_factor_all 0.0733
_refine_ls_R_factor_gt 0.0491
_refine_ls_shift/su_max <0.001
_refine_ls_shift/su_mean <0.001
_refine_ls_structure_factor_coef Fsqd
_refine_ls_weighting_details 'calc w = 1/[\s^2^(Fo^2^)+(0.0905P)^2^+0.3018P] where P = (Fo^2^+2Fc^2^)/3'
_refine_ls_weighting_scheme calc
_refine_ls_wR_factor_gt 0.1339
_refine_ls_wR_factor_ref 0.1531
_reflns_number_gt 2686
_reflns_number_total 3783
_reflns_threshold_expression I>2\s(I)
_cod_data_source_file ci6219.cif
_cod_data_source_block I
_cod_depositor_comments
;
The following automatic conversions were performed:
'_symmetry_cell_setting' value 'Monoclinic' changed to 'monoclinic'
according to '/home/saulius/struct/CIF-dictionaries/cif_core.dic'
dictionary named 'cif_core.dic' version 2.4.1 from 2010-06-29.

Automatic conversion script
Id: cif_fix_enum 1527 2010-12-29 10:47:43Z saulius 

The following automatic conversions were performed:

'_symmetry_cell_setting' value 'Monoclinic' changed to 'monoclinic'
according to /home/saulius/struct/CIF-dictionaries/cif_core.dic
dictionary named 'cif_core.dic' version 2.4.1 from 2010-06-29.

Automatic conversion script
Id: cif_fix_values 1715 2011-07-08 13:25:40Z adriana 

The following automatic conversions were performed:

'_exptl_crystal_density_meas' value 'none' was changed to '?' - the
value is perceived as not measured.

Automatic conversion script
Id: cif_fix_values 3008 2015-01-20 13:52:24Z robertas 
;
_cod_original_sg_symbol_H-M 'P 21/n'
_cod_database_code 2201901
_cod_database_fobs_code 2201901

loop_
_symmetry_equiv_pos_as_xyz
'x, y, z'
'-x+1/2, y+1/2, -z+1/2'
'-x, -y, -z'
'x-1/2, -y-1/2, z-1/2'

loop_
_atom_site_label
_atom_site_fract_x
_atom_site_fract_y
_atom_site_fract_z
_atom_site_U_iso_or_equiv
_atom_site_adp_type
_atom_site_calc_flag
_atom_site_refinement_flags
_atom_site_occupancy
_atom_site_disorder_assembly
_atom_site_disorder_group
_atom_site_type_symbol
O1 0.68391(10) 0.79519(16) 0.10818(7) 0.0528(4) Uani d . 1 . . O
C2 0.68450(16) 0.7257(2) 0.17611(10) 0.0508(5) Uani d . 1 . . C
C3 0.58192(15) 0.6570(2) 0.18167(9) 0.0440(4) Uani d . 1 . . C
C4 0.48988(14) 0.6497(2) 0.11790(9) 0.0417(4) Uani d . 1 . . C
C5 0.49193(14) 0.7184(2) 0.04648(9) 0.0430(4) Uani d . 1 . . C
C6 0.39750(16) 0.7161(2) -0.02126(10) 0.0516(5) Uani d . 1 . . C
H6 0.3305 0.6674 -0.0211 0.062 Uiso calc R 1 . . H
C7 0.40477(16) 0.7847(2) -0.08620(10) 0.0531(5) Uani d . 1 . . C
H7 0.3425 0.7820 -0.1302 0.064 Uiso calc R 1 . . H
C8 0.50480(15) 0.8601(2) -0.08835(9) 0.0452(4) Uani d . 1 . . C
C9 0.51411(18) 0.9306(2) -0.15618(11) 0.0527(5) Uani d . 1 . . C
H9 0.4522 0.9295 -0.2004 0.063 Uiso calc R 1 . . H
C10 0.6122(2) 0.9996(2) -0.15725(12) 0.0583(5) Uani d . 1 . . C
H10 0.6172 1.0435 -0.2026 0.070 Uiso calc R 1 . . H
C11 0.70632(19) 1.0058(2) -0.09097(12) 0.0597(5) Uani d . 1 . . C
H11 0.7725 1.0552 -0.0923 0.072 Uiso calc R 1 . . H
C12 0.70080(17) 0.9394(2) -0.02445(11) 0.0530(5) Uani d . 1 . . C
H12 0.7635 0.9433 0.0193 0.064 Uiso calc R 1 . . H
C13 0.60074(15) 0.8649(2) -0.02168(9) 0.0436(4) Uani d . 1 . . C
C14 0.58970(15) 0.7905(2) 0.04481(9) 0.0430(4) Uani d . 1 . . C
O15 0.39235(10) 0.57902(16) 0.11412(7) 0.0517(4) Uani d . 1 . . O
C16 0.37477(15) 0.5139(2) 0.18455(11) 0.0456(4) Uani d . 1 . . C
C17 0.49121(16) 0.4570(2) 0.23484(11) 0.0470(4) Uani d . 1 . . C
H17 0.5171 0.3844 0.2036 0.056 Uiso calc R 1 . . H
C18 0.4903(2) 0.3799(2) 0.30928(13) 0.0616(6) Uani d . 1 . . C
H18A 0.4292 0.3079 0.2975 0.074 Uiso calc R 1 . . H
H18B 0.5622 0.3277 0.3289 0.074 Uiso calc R 1 . . H
O19 0.47520(15) 0.4735(2) 0.36842(9) 0.0742(5) Uani d . 1 . . O
C20 0.52330(19) 0.6102(3) 0.37570(11) 0.0598(6) Uani d . 1 . . C
C21 0.5152(2) 0.6896(4) 0.43913(13) 0.0804(8) Uani d . 1 . . C
H21 0.4833 0.6471 0.4750 0.096 Uiso calc R 1 . . H
C22 0.5541(2) 0.8309(4) 0.44906(15) 0.0878(9) Uani d . 1 . . C
H22 0.5500 0.8834 0.4922 0.105 Uiso calc R 1 . . H
C23 0.5995(2) 0.8958(3) 0.39522(16) 0.0802(8) Uani d . 1 . . C
H23 0.6236 0.9927 0.4010 0.096 Uiso calc R 1 . . H
C24 0.60862(19) 0.8146(3) 0.33238(12) 0.0613(6) Uani d . 1 . . C
H24 0.6399 0.8581 0.2965 0.074 Uiso calc R 1 . . H
C25 0.57236(16) 0.6705(2) 0.32170(10) 0.0509(5) Uani d . 1 . . C
C26 0.58379(15) 0.5763(2) 0.25478(10) 0.0448(4) Uani d . 1 . . C
H26 0.6580 0.5264 0.2722 0.054 Uiso calc R 1 . . H
C27 0.31806(17) 0.6303(2) 0.21983(12) 0.0566(5) Uani d . 1 . . C
H27A 0.3717 0.7076 0.2397 0.085 Uiso calc R 1 . . H
H27B 0.2932 0.5886 0.2611 0.085 Uiso calc R 1 . . H
H27C 0.2531 0.6688 0.1812 0.085 Uiso calc R 1 . . H
C28 0.2908(2) 0.3907(3) 0.15310(14) 0.0659(6) Uani d . 1 . . C
H28A 0.3277 0.3169 0.1308 0.099 Uiso calc R 1 . . H
H28B 0.2257 0.4285 0.1144 0.099 Uiso calc R 1 . . H
H28C 0.2660 0.3486 0.1943 0.099 Uiso calc R 1 . . H
O29 0.77551(12) 0.7283(2) 0.22640(8) 0.0734(5) Uani d . 1 . . O

loop_
_atom_site_aniso_label
_atom_site_aniso_U_11
_atom_site_aniso_U_22
_atom_site_aniso_U_33
_atom_site_aniso_U_12
_atom_site_aniso_U_13
_atom_site_aniso_U_23
O1 0.0416(6) 0.0783(10) 0.0355(6) -0.0165(6) 0.0060(5) 0.0084(6)
C2 0.0420(9) 0.0735(14) 0.0350(8) -0.0080(9) 0.0079(7) 0.0073(9)
C3 0.0413(9) 0.0565(11) 0.0352(8) -0.0029(8) 0.0126(7) 0.0027(8)
C4 0.0350(8) 0.0533(10) 0.0391(8) -0.0036(7) 0.0142(7) -0.0002(8)
C5 0.0375(9) 0.0579(11) 0.0339(8) -0.0039(8) 0.0108(7) -0.0005(8)
C6 0.0392(9) 0.0742(14) 0.0397(9) -0.0080(9) 0.0087(7) -0.0024(9)
C7 0.0441(10) 0.0752(14) 0.0366(9) 0.0014(9) 0.0061(7) -0.0008(9)
C8 0.0518(10) 0.0504(10) 0.0346(8) 0.0050(8) 0.0141(7) -0.0008(8)
C9 0.0675(12) 0.0525(11) 0.0385(9) 0.0088(10) 0.0157(8) 0.0040(8)
C10 0.0824(14) 0.0521(12) 0.0466(10) 0.0051(11) 0.0283(10) 0.0088(9)
C11 0.0701(13) 0.0575(13) 0.0600(12) -0.0119(11) 0.0323(10) 0.0019(10)
C12 0.0548(11) 0.0606(12) 0.0455(10) -0.0092(9) 0.0173(8) 0.0013(9)
C13 0.0474(9) 0.0505(10) 0.0355(8) -0.0027(8) 0.0159(7) -0.0020(8)
C14 0.0379(8) 0.0581(11) 0.0322(8) -0.0032(8) 0.0087(6) -0.0013(7)
O15 0.0405(6) 0.0710(9) 0.0454(7) -0.0114(6) 0.0150(5) 0.0052(6)
C16 0.0440(9) 0.0460(10) 0.0536(10) -0.0024(8) 0.0248(8) 0.0046(8)
C17 0.0494(10) 0.0454(10) 0.0535(10) 0.0080(8) 0.0264(8) 0.0046(8)
C18 0.0693(13) 0.0545(12) 0.0707(14) 0.0104(10) 0.0353(11) 0.0172(10)
O19 0.0956(12) 0.0789(11) 0.0657(9) 0.0106(10) 0.0513(9) 0.0170(8)
C20 0.0644(13) 0.0738(15) 0.0452(10) 0.0197(11) 0.0220(9) 0.0104(10)
C21 0.0923(18) 0.105(2) 0.0498(12) 0.0325(17) 0.0304(12) 0.0051(13)
C22 0.0889(18) 0.112(2) 0.0608(15) 0.0295(18) 0.0194(13) -0.0225(16)
C23 0.0783(16) 0.0783(17) 0.0729(16) 0.0158(14) 0.0035(13) -0.0183(13)
C24 0.0589(12) 0.0695(14) 0.0495(11) 0.0082(11) 0.0058(9) -0.0006(10)
C25 0.0476(10) 0.0636(12) 0.0403(9) 0.0114(9) 0.0109(7) 0.0060(9)
C26 0.0439(9) 0.0540(11) 0.0391(9) 0.0038(8) 0.0162(7) 0.0069(8)
C27 0.0539(11) 0.0575(12) 0.0645(12) 0.0108(9) 0.0268(10) 0.0052(10)
C28 0.0615(13) 0.0586(13) 0.0824(15) -0.0109(10) 0.0279(11) -0.0015(11)
O29 0.0465(8) 0.1216(14) 0.0433(7) -0.0230(8) -0.0011(6) 0.0180(8)

loop_
_atom_type_symbol
_atom_type_description
_atom_type_scat_dispersion_real
_atom_type_scat_dispersion_imag
_atom_type_scat_source
C C 0.0181 0.0091 'International Tables Vol C Tables 4.2.6.8 and 6.1.1.4'
H H 0.0000 0.0000 'International Tables Vol C Tables 4.2.6.8 and 6.1.1.4'
O O 0.0492 0.0322 'International Tables Vol C Tables 4.2.6.8 and 6.1.1.4'

loop_
_geom_angle_atom_site_label_1
_geom_angle_atom_site_label_2
_geom_angle_atom_site_label_3
_geom_angle
_geom_angle_publ_flag
C14 O1 C2 121.31(14) y
O29 C2 O1 115.36(16) y
O29 C2 C3 125.78(17) y
O1 C2 C3 118.86(15) y
C4 C3 C2 119.17(16) ?
C4 C3 C26 121.43(16) ?
C2 C3 C26 118.84(15) ?
O15 C4 C3 124.88(16) y
O15 C4 C5 114.00(14) y
C3 C4 C5 121.11(16) ?
C14 C5 C6 118.87(16) ?
C14 C5 C4 117.83(15) ?
C6 C5 C4 123.30(16) ?
C7 C6 C5 120.21(17) ?
C7 C6 H6 119.9 ?
C5 C6 H6 119.9 ?
C6 C7 C8 121.36(16) ?
C6 C7 H7 119.3 ?
C8 C7 H7 119.3 ?
C7 C8 C9 121.94(17) ?
C7 C8 C13 119.96(16) ?
C9 C8 C13 118.10(17) ?
C10 C9 C8 120.79(18) ?
C10 C9 H9 119.6 ?
C8 C9 H9 119.6 ?
C9 C10 C11 120.95(18) ?
C9 C10 H10 119.5 ?
C11 C10 H10 119.5 ?
C12 C11 C10 120.07(19) ?
C12 C11 H11 120.0 ?
C10 C11 H11 120.0 ?
C11 C12 C13 120.43(19) ?
C11 C12 H12 119.8 ?
C13 C12 H12 119.8 ?
C12 C13 C8 119.64(16) ?
C12 C13 C14 123.58(16) ?
C8 C13 C14 116.77(16) ?
C5 C14 O1 121.47(16) y
C5 C14 C13 122.83(16) ?
O1 C14 C13 115.70(15) ?
C4 O15 C16 119.77(13) y
O15 C16 C27 106.10(15) y
O15 C16 C28 102.94(15) y
C27 C16 C28 110.00(16) ?
O15 C16 C17 108.08(13) ?
C27 C16 C17 116.39(16) ?
C28 C16 C17 112.25(17) ?
C18 C17 C26 108.12(16) ?
C18 C17 C16 116.18(15) ?
C26 C17 C16 112.90(15) ?
C18 C17 H17 106.3 ?
C26 C17 H17 106.3 ?
C16 C17 H17 106.3 ?
O19 C18 C17 114.94(17) ?
O19 C18 H18A 108.5 ?
C17 C18 H18A 108.5 ?
O19 C18 H18B 108.5 ?
C17 C18 H18B 108.5 ?
H18A C18 H18B 107.5 ?
C20 O19 C18 118.51(15) ?
O19 C20 C21 115.4(2) y
O19 C20 C25 123.34(19) y
C21 C20 C25 121.2(2) ?
C22 C21 C20 119.9(3) ?
C22 C21 H21 120.0 ?
C20 C21 H21 120.0 ?
C21 C22 C23 120.3(2) ?
C21 C22 H22 119.8 ?
C23 C22 H22 119.8 ?
C22 C23 C24 119.2(3) ?
C22 C23 H23 120.4 ?
C24 C23 H23 120.4 ?
C25 C24 C23 121.7(2) ?
C25 C24 H24 119.1 ?
C23 C24 H24 119.1 ?
C24 C25 C20 117.5(2) ?
C24 C25 C26 123.40(18) ?
C20 C25 C26 119.14(19) ?
C3 C26 C25 115.97(16) ?
C3 C26 C17 108.37(14) ?
C25 C26 C17 111.14(14) ?
C3 C26 H26 107.0 ?
C25 C26 H26 107.0 ?
C17 C26 H26 107.0 ?
C16 C27 H27A 109.5 ?
C16 C27 H27B 109.5 ?
H27A C27 H27B 109.5 ?
C16 C27 H27C 109.5 ?
H27A C27 H27C 109.5 ?
H27B C27 H27C 109.5 ?
C16 C28 H28A 109.5 ?
C16 C28 H28B 109.5 ?
H28A C28 H28B 109.5 ?
C16 C28 H28C 109.5 ?
H28A C28 H28C 109.5 ?
H28B C28 H28C 109.5 ?

loop_
_geom_bond_atom_site_label_1
_geom_bond_atom_site_label_2
_geom_bond_site_symmetry_2
_geom_bond_distance
_geom_bond_publ_flag
O1 C14 . 1.371(2) y
O1 C2 . 1.381(2) y
C2 O29 . 1.216(2) y
C2 C3 . 1.427(2) y
C3 C4 . 1.361(2) y
C3 C26 . 1.508(2) y
C4 O15 . 1.336(2) y
C4 C5 . 1.443(2) y
C5 C14 . 1.368(2) y
C5 C6 . 1.421(2) ?
C6 C7 . 1.356(3) ?
C6 H6 . 0.93 ?
C7 C8 . 1.409(3) ?
C7 H7 . 0.93 ?
C8 C9 . 1.418(2) ?
C8 C13 . 1.420(2) ?
C9 C10 . 1.356(3) ?
C9 H9 . 0.93 ?
C10 C11 . 1.403(3) ?
C10 H10 . 0.93 ?
C11 C12 . 1.366(3) ?
C11 H11 . 0.93 ?
C12 C13 . 1.409(3) ?
C12 H12 . 0.93 ?
C13 C14 . 1.420(2) ?
O15 C16 . 1.476(2) y
C16 C27 . 1.505(3) y
C16 C28 . 1.518(3) y
C16 C17 . 1.540(3) y
C17 C18 . 1.522(3) y
C17 C26 . 1.535(3) y
C17 H17 . 0.98 ?
C18 O19 . 1.422(3) y
C18 H18A . 0.97 ?
C18 H18B . 0.97 ?
O19 C20 . 1.370(3) y
C20 C21 . 1.385(3) ?
C20 C25 . 1.395(3) ?
C21 C22 . 1.370(4) y
C21 H21 . 0.93 ?
C22 C23 . 1.382(4) ?
C22 H22 . 0.93 ?
C23 C24 . 1.388(3) ?
C23 H23 . 0.93 ?
C24 C25 . 1.385(3) ?
C24 H24 . 0.93 ?
C25 C26 . 1.523(3) y
C26 H26 . 0.98 ?
C27 H27A . 0.96 ?
C27 H27B . 0.96 ?
C27 H27C . 0.96 ?
C28 H28A . 0.96 ?
C28 H28B . 0.96 ?
C28 H28C . 0.96 ?

loop_
_geom_hbond_atom_site_label_D
_geom_hbond_atom_site_label_H
_geom_hbond_atom_site_label_A
_geom_hbond_site_symmetry_A
_geom_hbond_distance_DH
_geom_hbond_distance_HA
_geom_hbond_distance_DA
_geom_hbond_angle_DHA
C28 H28A CgA 3_665 0.96 2.60 3.530(3) 163
C7 H7 O29 4_575 0.93 2.49 3.306(2) 147

loop_
_geom_torsion_atom_site_label_1
_geom_torsion_atom_site_label_2
_geom_torsion_atom_site_label_3
_geom_torsion_atom_site_label_4
_geom_torsion
_geom_torsion_publ_flag
C14 O1 C2 O29 174.79(19) ?
C14 O1 C2 C3 -4.6(3) ?
O29 C2 C3 C4 -173.1(2) ?
O1 C2 C3 C4 6.2(3) ?
O29 C2 C3 C26 -1.6(3) ?
O1 C2 C3 C26 177.76(17) ?
C2 C3 C4 O15 174.76(18) ?
C26 C3 C4 O15 3.4(3) ?
C2 C3 C4 C5 -4.1(3) ?
C26 C3 C4 C5 -175.5(2) y
O15 C4 C5 C14 -178.61(17) ?
C3 C4 C5 C14 0.4(3) ?
O15 C4 C5 C6 2.2(3) ?
C3 C4 C5 C6 -178.86(19) ?
C14 C5 C6 C7 -0.1(3) ?
C4 C5 C6 C7 179.11(19) ?
C5 C6 C7 C8 -0.3(3) ?
C6 C7 C8 C9 179.13(19) ?
C6 C7 C8 C13 0.2(3) ?
C7 C8 C9 C10 -178.52(19) ?
C13 C8 C9 C10 0.5(3) ?
C8 C9 C10 C11 -1.3(3) ?
C9 C10 C11 C12 1.2(3) ?
C10 C11 C12 C13 -0.3(3) ?
C11 C12 C13 C8 -0.6(3) ?
C11 C12 C13 C14 178.51(19) ?
C7 C8 C13 C12 179.47(18) ?
C9 C8 C13 C12 0.5(3) ?
C7 C8 C13 C14 0.3(3) ?
C9 C8 C13 C14 -178.64(17) ?
C6 C5 C14 O1 -179.4(2) y
C4 C5 C14 O1 1.4(3) ?
C6 C5 C14 C13 0.7(3) ?
C4 C5 C14 C13 -178.59(17) ?
C2 O1 C14 C5 0.8(3) ?
C2 O1 C14 C13 -179.22(17) ?
C12 C13 C14 C5 -179.86(19) ?
C8 C13 C14 C5 -0.8(3) ?
C12 C13 C14 O1 0.2(3) ?
C8 C13 C14 O1 179.27(16) ?
C3 C4 O15 C16 6.0(3) ?
C5 C4 O15 C16 -175.06(15) ?
C4 O15 C16 C27 90.5(2) y
C4 O15 C16 C28 -153.9(2) y
C4 O15 C16 C17 -35.0(2) ?
O15 C16 C17 C18 -177.69(16) ?
C27 C16 C17 C18 63.1(2) ?
C28 C16 C17 C18 -64.9(2) ?
O15 C16 C17 C26 56.59(19) ?
C27 C16 C17 C26 -62.6(2) ?
C28 C16 C17 C26 169.42(15) ?
C26 C17 C18 O19 55.3(2) ?
C16 C17 C18 O19 -72.8(2) ?
C17 C18 O19 C20 -35.4(3) ?
C18 O19 C20 C21 -173.70(19) ?
C18 O19 C20 C25 9.4(3) ?
O19 C20 C21 C22 -175.9(2) ?
C25 C20 C21 C22 1.0(4) ?
C20 C21 C22 C23 1.3(4) ?
C21 C22 C23 C24 -2.1(4) ?
C22 C23 C24 C25 0.7(3) ?
C23 C24 C25 C20 1.5(3) ?
C23 C24 C25 C26 -178.29(19) ?
O19 C20 C25 C24 174.3(2) y
C21 C20 C25 C24 -2.4(3) ?
O19 C20 C25 C26 -5.9(3) ?
C21 C20 C25 C26 177.44(19) ?
C4 C3 C26 C25 -107.7(2) ?
C2 C3 C26 C25 81.0(2) ?
C4 C3 C26 C17 18.1(2) ?
C2 C3 C26 C17 -153.29(17) ?
C24 C25 C26 C3 -28.5(2) ?
C20 C25 C26 C3 151.63(17) ?
C24 C25 C26 C17 -152.88(17) ?
C20 C25 C26 C17 27.3(2) ?
C18 C17 C26 C3 -177.81(15) ?
C16 C17 C26 C3 -47.87(19) ?
C18 C17 C26 C25 -49.28(19) ?
C16 C17 C26 C25 80.67(18) ?
